data_7044680
loop_
_publ_author_name
'Xiao, Ying-Hui'
'Deng, Zhaopeng'
'Zhu, Zhi-Biao'
'Huo, Li-Hua'
'Gao, Shan'

_publ_section_title
;
 Rare Earth Metal-Organic Complexes Constructed from Hydroxyl and Carboxyl
 Modified Arenesulfonate: Syntheses, Structure Evolutions, Ultraviolet,
 Visible and Near-Infrared Luminescence
;
_journal_name_full 'Dalton Transactions'
_journal_paper_doi 10.1039/C7DT03254D
_journal_year 2017
_chemical_formula_moiety 'C16 H34 Dy2 O28 S2, 2(C7 H5 O6 S), 8(H2 O)'
_chemical_formula_sum 'C30 H60 Dy2 O48 S4'
_chemical_formula_weight 1642.02
_chemical_name_systematic
; 
 ? 
;
_space_group_IT_number 2
_symmetry_cell_setting triclinic
_symmetry_space_group_name_Hall '-P 1'
_symmetry_space_group_name_H-M 'P -1'
_atom_sites_solution_hydrogens geom
_atom_sites_solution_primary direct
_atom_sites_solution_secondary difmap
_audit_creation_method SHELXL-97
_audit_update_record
;
2017-05-13 deposited with the CCDC.
2017-11-06 downloaded from the CCDC.
;
_cell_angle_alpha 107.378(5)
_cell_angle_beta 97.003(4)
_cell_angle_gamma 96.478(3)
_cell_formula_units_Z 1
_cell_length_a 7.8588(3)
_cell_length_b 12.3336(6)
_cell_length_c 15.0079(10)
_cell_measurement_reflns_used 4433
_cell_measurement_temperature 295(2)
_cell_measurement_theta_max 29.26
_cell_measurement_theta_min 3.76
_cell_volume 1360.71(13)
_computing_cell_refinement
;
CrysAlis Pro (Agilent, 2013)
;
_computing_data_collection
;
CrysAlis Pro (Agilent, 2013)
;
_computing_data_reduction
;
CrysAlis Pro (Agilent, 2013)
;
_computing_molecular_graphics '(K. Brandenburg, Diamond 3.1, 2009)'
_computing_publication_material '(K. Brandenburg, Diamond 3.1, 2009)'
_computing_structure_refinement 'SHELXL-97 (Sheldrick, 1997)'
_computing_structure_solution 'SHELXS-97 (Sheldrick, 1990)'
_diffrn_ambient_temperature 295(2)
_diffrn_detector_area_resol_mean 16.1954
_diffrn_measured_fraction_theta_full 0.993
_diffrn_measured_fraction_theta_max 0.987
_diffrn_measurement_device_type 'Xcalibur, Eos'
_diffrn_measurement_method '\w scans'
_diffrn_radiation_monochromator graphite
_diffrn_radiation_source 'Enhance (Mo) X-ray Source'
_diffrn_radiation_type MoK\a
_diffrn_radiation_wavelength 0.71073
_diffrn_reflns_av_R_equivalents 0.0277
_diffrn_reflns_av_sigmaI/netI 0.0609
_diffrn_reflns_limit_h_max 10
_diffrn_reflns_limit_h_min -9
_diffrn_reflns_limit_k_max 14
_diffrn_reflns_limit_k_min -16
_diffrn_reflns_limit_l_max 17
_diffrn_reflns_limit_l_min -19
_diffrn_reflns_number 9131
_diffrn_reflns_theta_full 26.00
_diffrn_reflns_theta_max 27.56
_diffrn_reflns_theta_min 3.21
_exptl_absorpt_coefficient_mu 3.004
_exptl_absorpt_correction_T_max 0.6450
_exptl_absorpt_correction_T_min 0.5326
_exptl_absorpt_correction_type multi-scan
_exptl_absorpt_process_details
; 
CrysAlis Pro (Agilent, 2013)
Empirical absorption correction using spherical harmonics,
 implemented in SCALE3 ABSPACK scaling algorithm. 
;
_exptl_crystal_colour colorless
_exptl_crystal_density_diffrn 2.004
_exptl_crystal_density_method 'not measured'
_exptl_crystal_description block
_exptl_crystal_F_000 820
_exptl_crystal_size_max 0.24
_exptl_crystal_size_mid 0.21
_exptl_crystal_size_min 0.16
_refine_diff_density_max 0.629
_refine_diff_density_min -0.646
_refine_diff_density_rms 0.126
_refine_ls_extinction_method none
_refine_ls_goodness_of_fit_ref 1.012
_refine_ls_hydrogen_treatment mixed
_refine_ls_matrix_type full
_refine_ls_number_parameters 451
_refine_ls_number_reflns 6216
_refine_ls_number_restraints 34
_refine_ls_restrained_S_all 1.009
_refine_ls_R_factor_all 0.0413
_refine_ls_R_factor_gt 0.0341
_refine_ls_shift/su_max 0.001
_refine_ls_shift/su_mean 0.000
_refine_ls_structure_factor_coef Fsqd
_refine_ls_weighting_details 'calc w=1/[\s^2^(Fo^2^)+(0.0150P)^2^+0.0000P] where P=(Fo^2^+2Fc^2^)/3'
_refine_ls_weighting_scheme calc
_refine_ls_wR_factor_gt 0.0574
_refine_ls_wR_factor_ref 0.0606
_reflns_number_gt 5471
_reflns_number_total 6216
_reflns_threshold_expression >2sigma(I)
_cod_data_source_file c7dt03254d2.cif
_cod_data_source_block 2-Dy
_cod_original_cell_volume 1360.71(12)
_cod_original_sg_symbol_H-M P-1
_cod_database_code 7044680

loop_
_symmetry_equiv_pos_as_xyz
'x, y, z'
'-x, -y, -z'

loop_
_atom_site_label
_atom_site_type_symbol
_atom_site_fract_x
_atom_site_fract_y
_atom_site_fract_z
_atom_site_U_iso_or_equiv
_atom_site_adp_type
_atom_site_occupancy
_atom_site_symmetry_multiplicity
_atom_site_calc_flag
_atom_site_refinement_flags
Dy1 Dy 0.79381(2) 0.703750(14) 0.519022(13) 0.01789(6) Uani 1 1 d .
S1 S 0.74263(12) 0.64516(8) 0.74708(7) 0.0211(2) Uani 1 1 d .
S2 S 0.43426(14) 0.86409(8) 0.23331(8) 0.0291(2) Uani 1 1 d .
O1 O 0.7899(3) 0.6972(2) 0.67644(18) 0.0243(6) Uani 1 1 d .
O1W O 0.6343(4) 0.8620(2) 0.5900(2) 0.0319(7) Uani 1 1 d D
H1W1 H 0.704(4) 0.924(2) 0.619(2) 0.048 Uiso 1 1 d D
H1W2 H 0.591(5) 0.836(3) 0.630(2) 0.048 Uiso 1 1 d D
O2 O 0.5633(3) 0.5894(2) 0.72536(19) 0.0289(7) Uani 1 1 d .
O2W O 0.9899(4) 0.8721(3) 0.6270(2) 0.0359(7) Uani 1 1 d D
H2W1 H 1.023(5) 0.881(4) 0.6856(11) 0.054 Uiso 1 1 d D
H2W2 H 1.077(3) 0.897(4) 0.605(2) 0.054 Uiso 1 1 d D
O3 O 0.8640(3) 0.5713(2) 0.76591(19) 0.0283(6) Uani 1 1 d .
O3W O 1.0537(4) 0.6460(3) 0.5672(2) 0.0366(7) Uani 1 1 d D
H3W1 H 1.089(5) 0.660(3) 0.6260(8) 0.055 Uiso 1 1 d D
H3W2 H 1.106(5) 0.594(3) 0.536(2) 0.055 Uiso 1 1 d D
O4 O 0.5627(3) 0.8489(2) 0.7787(2) 0.0268(6) Uani 1 1 d D
H4O H 0.521(5) 0.909(2) 0.782(3) 0.040 Uiso 1 1 d D
O4W O 0.9451(4) 0.6243(3) 0.3897(2) 0.0350(7) Uani 1 1 d D
H4W1 H 1.047(2) 0.660(4) 0.397(3) 0.052 Uiso 1 1 d D
H4W2 H 0.893(4) 0.613(4) 0.3343(14) 0.052 Uiso 1 1 d D
O5 O 0.7413(4) 1.1228(2) 1.1043(2) 0.0333(7) Uani 1 1 d D
H5O H 0.762(6) 1.176(3) 1.1568(16) 0.050 Uiso 1 1 d D
O5W O 0.8638(4) 0.8459(3) 0.4457(2) 0.0356(7) Uani 1 1 d D
H5W1 H 0.890(6) 0.831(3) 0.3906(15) 0.053 Uiso 1 1 d D
H5W2 H 0.811(5) 0.903(3) 0.458(3) 0.053 Uiso 1 1 d D
O6W O 0.6014(4) 0.6481(2) 0.3662(2) 0.0300(7) Uani 1 1 d D
H6W1 H 0.579(5) 0.694(2) 0.335(2) 0.045 Uiso 1 1 d D
H6W2 H 0.551(5) 0.5805(13) 0.335(2) 0.045 Uiso 1 1 d D
O6 O 0.9249(4) 1.0419(2) 1.1809(2) 0.0391(8) Uani 1 1 d .
O7 O 0.5237(5) 0.8295(3) 0.3076(2) 0.0581(11) Uani 1 1 d .
O7W O 0.7381(4) 1.0416(3) 0.4504(3) 0.0592(10) Uani 1 1 d D
H7W1 H 0.725(6) 1.097(3) 0.498(3) 0.089 Uiso 1 1 d D
H7W2 H 0.639(3) 1.004(4) 0.422(3) 0.089 Uiso 1 1 d D
O8 O 0.5458(3) 0.9468(2) 0.2060(2) 0.0351(7) Uani 1 1 d .
O8W O 0.9280(4) 0.8297(3) 0.2572(2) 0.0440(8) Uani 1 1 d D
H8W1 H 1.033(2) 0.846(4) 0.251(4) 0.066 Uiso 1 1 d D
H8W2 H 0.872(4) 0.883(3) 0.251(4) 0.066 Uiso 1 1 d D
O9W O 0.2692(4) 0.7500(3) 0.4248(2) 0.0432(8) Uani 1 1 d D
H9W1 H 0.311(5) 0.748(4) 0.3748(19) 0.065 Uiso 1 1 d D
H9W2 H 0.328(5) 0.715(4) 0.456(3) 0.065 Uiso 1 1 d D
O9 O 0.2753(4) 0.9046(3) 0.2574(2) 0.0516(9) Uani 1 1 d .
O10 O 0.2361(4) 0.6395(2) 0.2195(2) 0.0413(8) Uani 1 1 d D
H10O H 0.202(6) 0.573(2) 0.223(4) 0.062 Uiso 1 1 d D
O10W O 0.7726(4) 1.3169(2) 1.2507(2) 0.0339(7) Uani 1 1 d D
HAW H 0.674(3) 1.328(3) 1.264(3) 0.051 Uiso 1 1 d D
HBW H 0.823(4) 1.373(3) 1.237(3) 0.051 Uiso 1 1 d D
O11 O 0.1719(5) 0.3566(3) -0.1058(2) 0.0490(9) Uani 1 1 d D
H11O H 0.122(6) 0.307(3) -0.157(2) 0.074 Uiso 1 1 d D
O12 O 0.2224(4) 0.4649(3) -0.1968(2) 0.0466(9) Uani 1 1 d .
O13 O 0.4889(3) 0.6459(2) 0.53094(19) 0.0238(6) Uani 1 1 d .
O14 O 0.2842(3) 0.4967(2) 0.51433(19) 0.0241(6) Uani 1 1 d .
C1 C 0.7650(5) 0.7611(3) 0.8526(3) 0.0202(8) Uani 1 1 d .
C2 C 0.6718(4) 0.8520(3) 0.8570(3) 0.0191(8) Uani 1 1 d .
C3 C 0.6929(5) 0.9426(3) 0.9410(3) 0.0222(8) Uani 1 1 d .
H3A H 0.6307 1.0032 0.9443 0.027 Uiso 1 1 calc R
C4 C 0.8053(4) 0.9437(3) 1.0195(3) 0.0209(8) Uani 1 1 d .
C5 C 0.8994(5) 0.8535(3) 1.0151(3) 0.0255(9) Uani 1 1 d .
H5A H 0.9760 0.8545 1.0678 0.031 Uiso 1 1 calc R
C6 C 0.8784(5) 0.7632(3) 0.9324(3) 0.0241(9) Uani 1 1 d .
H6A H 0.9405 0.7027 0.9296 0.029 Uiso 1 1 calc R
C7 C 0.8306(5) 1.0401(3) 1.1102(3) 0.0256(9) Uani 1 1 d .
C8 C 0.3770(5) 0.7404(3) 0.1314(3) 0.0240(9) Uani 1 1 d .
C9 C 0.2825(5) 0.6407(3) 0.1365(3) 0.0262(9) Uani 1 1 d .
C10 C 0.2362(5) 0.5470(3) 0.0548(3) 0.0289(9) Uani 1 1 d .
H10A H 0.1727 0.4797 0.0569 0.035 Uiso 1 1 calc R
C11 C 0.2839(5) 0.5524(3) -0.0305(3) 0.0259(9) Uani 1 1 d .
C12 C 0.3807(5) 0.6511(4) -0.0336(3) 0.0338(10) Uani 1 1 d .
H12A H 0.4140 0.6550 -0.0901 0.041 Uiso 1 1 calc R
C13 C 0.4276(5) 0.7437(4) 0.0476(3) 0.0312(10) Uani 1 1 d .
H13A H 0.4950 0.8098 0.0458 0.037 Uiso 1 1 calc R
C14 C 0.2249(5) 0.4546(4) -0.1196(3) 0.0303(10) Uani 1 1 d .
C15 C 0.4352(4) 0.5414(3) 0.5131(3) 0.0210(8) Uani 1 1 d .

loop_
_atom_site_aniso_label
_atom_site_aniso_U_11
_atom_site_aniso_U_22
_atom_site_aniso_U_33
_atom_site_aniso_U_23
_atom_site_aniso_U_13
_atom_site_aniso_U_12
Dy1 0.02083(9) 0.01579(9) 0.01561(10) 0.00328(7) 0.00302(7) 0.00168(7)
S1 0.0282(5) 0.0165(5) 0.0173(5) 0.0034(4) 0.0062(4) 0.0013(4)
S2 0.0385(6) 0.0191(5) 0.0260(6) 0.0067(4) -0.0020(5) -0.0017(4)
O1 0.0332(15) 0.0236(14) 0.0174(15) 0.0076(12) 0.0079(12) 0.0026(12)
O1W 0.0363(17) 0.0195(15) 0.0384(19) 0.0061(13) 0.0111(14) 0.0008(12)
O2 0.0298(15) 0.0232(14) 0.0282(17) 0.0031(12) 0.0043(12) -0.0042(12)
O2W 0.0427(18) 0.0364(18) 0.0207(17) 0.0057(15) -0.0028(14) -0.0084(15)
O3 0.0399(16) 0.0186(14) 0.0284(17) 0.0087(12) 0.0063(13) 0.0088(12)
O3W 0.0364(17) 0.0492(19) 0.0193(17) -0.0010(15) 0.0014(14) 0.0222(14)
O4 0.0333(15) 0.0228(15) 0.0209(16) 0.0028(13) -0.0010(12) 0.0079(12)
O4W 0.0315(16) 0.051(2) 0.0198(17) 0.0064(15) 0.0050(13) 0.0083(15)
O5 0.0419(17) 0.0274(16) 0.0213(17) -0.0062(13) 0.0039(14) 0.0072(14)
O5W 0.056(2) 0.0293(17) 0.0226(18) 0.0112(14) 0.0065(15) 0.0039(14)
O6W 0.0366(16) 0.0263(15) 0.0228(17) 0.0057(13) -0.0045(13) 0.0026(13)
O6 0.0474(18) 0.0393(18) 0.0190(17) -0.0027(14) -0.0055(14) 0.0034(14)
O7 0.091(3) 0.0321(18) 0.039(2) 0.0163(16) -0.0290(19) -0.0089(18)
O7W 0.051(2) 0.044(2) 0.064(3) -0.0014(19) -0.006(2) -0.0016(18)
O8 0.0424(17) 0.0197(15) 0.039(2) 0.0071(14) 0.0060(14) -0.0046(13)
O8W 0.057(2) 0.0339(18) 0.034(2) 0.0035(16) 0.0086(17) -0.0022(16)
O9W 0.0433(19) 0.055(2) 0.040(2) 0.0220(18) 0.0152(16) 0.0167(16)
O9 0.050(2) 0.0309(18) 0.064(3) -0.0032(17) 0.0254(18) -0.0001(15)
O10 0.074(2) 0.0225(16) 0.0237(18) 0.0047(14) 0.0145(16) -0.0077(16)
O10W 0.0383(17) 0.0301(16) 0.0285(18) 0.0032(14) 0.0053(14) 0.0030(14)
O11 0.085(3) 0.0260(18) 0.027(2) 0.0022(14) 0.0029(18) -0.0065(17)
O12 0.070(2) 0.0408(19) 0.0193(18) 0.0045(15) 0.0024(16) -0.0108(17)
O13 0.0255(14) 0.0163(13) 0.0297(17) 0.0069(12) 0.0065(12) 0.0033(11)
O14 0.0196(13) 0.0164(13) 0.0328(17) 0.0030(12) 0.0056(12) 0.0012(11)
C1 0.0263(19) 0.0160(18) 0.017(2) 0.0037(16) 0.0058(16) 0.0002(15)
C2 0.0204(18) 0.0218(19) 0.0137(19) 0.0043(16) 0.0044(15) -0.0008(15)
C3 0.0251(19) 0.0194(19) 0.021(2) 0.0037(16) 0.0064(16) 0.0042(16)
C4 0.0210(18) 0.022(2) 0.016(2) 0.0012(16) 0.0056(15) -0.0028(15)
C5 0.028(2) 0.029(2) 0.016(2) 0.0065(18) -0.0004(17) -0.0002(17)
C6 0.031(2) 0.0188(19) 0.025(2) 0.0087(17) 0.0078(17) 0.0044(16)
C7 0.027(2) 0.026(2) 0.019(2) 0.0002(17) 0.0079(17) -0.0033(17)
C8 0.030(2) 0.0186(19) 0.022(2) 0.0081(17) -0.0001(17) -0.0010(16)
C9 0.038(2) 0.022(2) 0.017(2) 0.0072(17) 0.0031(18) -0.0007(18)
C10 0.039(2) 0.023(2) 0.022(2) 0.0062(18) 0.0034(18) -0.0019(18)
C11 0.032(2) 0.023(2) 0.020(2) 0.0024(17) 0.0026(17) 0.0042(17)
C12 0.042(3) 0.035(2) 0.025(2) 0.014(2) 0.010(2) -0.004(2)
C13 0.031(2) 0.029(2) 0.032(3) 0.013(2) 0.0020(19) -0.0043(18)
C14 0.033(2) 0.034(2) 0.020(2) 0.0051(19) 0.0016(18) 0.0030(19)
C15 0.022(2) 0.022(2) 0.017(2) 0.0039(16) 0.0003(16) 0.0051(16)

loop_
_atom_type_symbol
_atom_type_description
_atom_type_scat_dispersion_real
_atom_type_scat_dispersion_imag
_atom_type_scat_source
C C 0.0033 0.0016 'International Tables Vol C Tables 4.2.6.8 and 6.1.1.4'
H H 0.0000 0.0000 'International Tables Vol C Tables 4.2.6.8 and 6.1.1.4'
O O 0.0106 0.0060 'International Tables Vol C Tables 4.2.6.8 and 6.1.1.4'
S S 0.1246 0.1234 'International Tables Vol C Tables 4.2.6.8 and 6.1.1.4'
Dy Dy -0.1892 4.4098 'International Tables Vol C Tables 4.2.6.8 and 6.1.1.4'

loop_
_geom_angle_atom_site_label_1
_geom_angle_atom_site_label_2
_geom_angle_atom_site_label_3
_geom_angle
_geom_angle_site_symmetry_1
_geom_angle_site_symmetry_3
O3W Dy1 O14 76.70(10) . 2_666
O3W Dy1 O5W 107.41(12) . .
O14 Dy1 O5W 142.20(10) 2_666 .
O3W Dy1 O1 72.82(10) . .
O14 Dy1 O1 80.55(9) 2_666 .
O5W Dy1 O1 137.11(10) . .
O3W Dy1 O4W 66.86(10) . .
O14 Dy1 O4W 77.08(10) 2_666 .
O5W Dy1 O4W 70.89(11) . .
O1 Dy1 O4W 137.26(9) . .
O3W Dy1 O2W 71.21(11) . .
O14 Dy1 O2W 142.72(9) 2_666 .
O5W Dy1 O2W 67.75(10) . .
O1 Dy1 O2W 72.35(9) . .
O4W Dy1 O2W 106.23(10) . .
O3W Dy1 O6W 132.28(10) . .
O14 Dy1 O6W 77.58(9) 2_666 .
O5W Dy1 O6W 72.48(10) . .
O1 Dy1 O6W 139.85(9) . .
O4W Dy1 O6W 68.59(10) . .
O2W Dy1 O6W 138.97(9) . .
O3W Dy1 O13 132.87(10) . .
O14 Dy1 O13 66.53(8) 2_666 .
O5W Dy1 O13 119.72(10) . .
O1 Dy1 O13 72.95(8) . .
O4W Dy1 O13 127.45(9) . .
O2W Dy1 O13 125.81(10) . .
O6W Dy1 O13 67.55(9) . .
O3W Dy1 O1W 134.66(10) . .
O14 Dy1 O1W 129.44(9) 2_666 .
O5W Dy1 O1W 74.98(11) . .
O1 Dy1 O1W 76.27(9) . .
O4W Dy1 O1W 144.55(10) . .
O2W Dy1 O1W 68.26(10) . .
O6W Dy1 O1W 92.37(10) . .
O13 Dy1 O1W 63.91(8) . .
O2 S1 O3 113.08(15) . .
O2 S1 O1 112.60(16) . .
O3 S1 O1 112.05(16) . .
O2 S1 C1 107.38(17) . .
O3 S1 C1 105.98(17) . .
O1 S1 C1 105.07(16) . .
O7 S2 O9 111.7(2) . .
O7 S2 O8 112.14(18) . .
O9 S2 O8 112.08(18) . .
O7 S2 C8 107.40(18) . .
O9 S2 C8 107.30(19) . .
O8 S2 C8 105.76(18) . .
S1 O1 Dy1 154.73(16) . .
Dy1 O1W H1W1 111(3) . .
Dy1 O1W H1W2 100(3) . .
H1W1 O1W H1W2 109.0(17) . .
Dy1 O2W H2W1 123(3) . .
Dy1 O2W H2W2 116(3) . .
H2W1 O2W H2W2 107.8(16) . .
Dy1 O3W H3W1 119(3) . .
Dy1 O3W H3W2 129(3) . .
H3W1 O3W H3W2 108.9(17) . .
C2 O4 H4O 115(3) . .
Dy1 O4W H4W1 113(3) . .
Dy1 O4W H4W2 117(3) . .
H4W1 O4W H4W2 110.8(17) . .
C7 O5 H5O 109(3) . .
Dy1 O5W H5W1 124(3) . .
Dy1 O5W H5W2 117(3) . .
H5W1 O5W H5W2 110.5(17) . .
Dy1 O6W H6W1 125(2) . .
Dy1 O6W H6W2 125(2) . .
H6W1 O6W H6W2 110.1(17) . .
H7W1 O7W H7W2 108.9(17) . .
H8W1 O8W H8W2 110.3(17) . .
H9W1 O9W H9W2 109.4(17) . .
C9 O10 H10O 115(4) . .
HAW O10W HBW 111.1(17) . .
C14 O11 H11O 111(4) . .
C15 O13 Dy1 118.0(2) . .
C15 O14 Dy1 122.0(2) . 2_666
C6 C1 C2 119.4(3) . .
C6 C1 S1 119.9(3) . .
C2 C1 S1 120.7(3) . .
O4 C2 C3 121.9(3) . .
O4 C2 C1 118.7(3) . .
C3 C2 C1 119.4(3) . .
C4 C3 C2 120.6(4) . .
C4 C3 H3A 119.7 . .
C2 C3 H3A 119.7 . .
C3 C4 C5 120.1(4) . .
C3 C4 C7 121.6(4) . .
C5 C4 C7 118.3(3) . .
C6 C5 C4 119.6(4) . .
C6 C5 H5A 120.2 . .
C4 C5 H5A 120.2 . .
C5 C6 C1 120.8(4) . .
C5 C6 H6A 119.6 . .
C1 C6 H6A 119.6 . .
O6 C7 O5 124.2(4) . .
O6 C7 C4 123.1(4) . .
O5 C7 C4 112.7(3) . .
C13 C8 C9 120.2(4) . .
C13 C8 S2 119.6(3) . .
C9 C8 S2 120.2(3) . .
O10 C9 C10 122.4(3) . .
O10 C9 C8 119.0(4) . .
C10 C9 C8 118.5(4) . .
C9 C10 C11 120.8(4) . .
C9 C10 H10A 119.6 . .
C11 C10 H10A 119.6 . .
C12 C11 C10 119.8(4) . .
C12 C11 C14 119.2(4) . .
C10 C11 C14 120.9(4) . .
C13 C12 C11 119.4(4) . .
C13 C12 H12A 120.3 . .
C11 C12 H12A 120.3 . .
C12 C13 C8 121.3(4) . .
C12 C13 H13A 119.4 . .
C8 C13 H13A 119.4 . .
O12 C14 O11 123.2(4) . .
O12 C14 C11 123.0(4) . .
O11 C14 C11 113.8(4) . .
O13 C15 O14 126.5(3) . .
O13 C15 C15 117.3(4) . 2_666
O14 C15 C15 116.2(4) . 2_666

loop_
_geom_bond_atom_site_label_1
_geom_bond_atom_site_label_2
_geom_bond_distance
_geom_bond_site_symmetry_2
Dy1 O3W 2.340(3) .
Dy1 O14 2.363(2) 2_666
Dy1 O5W 2.381(3) .
Dy1 O1 2.391(2) .
Dy1 O4W 2.415(3) .
Dy1 O2W 2.444(3) .
Dy1 O6W 2.449(3) .
Dy1 O13 2.465(2) .
Dy1 O1W 2.480(3) .
S1 O2 1.450(3) .
S1 O3 1.451(3) .
S1 O1 1.457(2) .
S1 C1 1.762(4) .
S2 O7 1.442(3) .
S2 O9 1.444(3) .
S2 O8 1.453(3) .
S2 C8 1.775(4) .
O1W H1W1 0.85(4) .
O1W H1W2 0.85(4) .
O2W H2W1 0.85(4) .
O2W H2W2 0.85(4) .
O3W H3W1 0.85(4) .
O3W H3W2 0.85(4) .
O4 C2 1.356(4) .
O4 H4O 0.85(4) .
O4W H4W1 0.85(4) .
O4W H4W2 0.85(4) .
O5 C7 1.320(5) .
O5 H5O 0.85(4) .
O5W H5W1 0.85(4) .
O5W H5W2 0.85(4) .
O6W H6W1 0.85(4) .
O6W H6W2 0.85(4) .
O6 C7 1.210(4) .
O7W H7W1 0.85(4) .
O7W H7W2 0.85(4) .
O8W H8W1 0.85(4) .
O8W H8W2 0.85(4) .
O9W H9W1 0.85(4) .
O9W H9W2 0.85(4) .
O10 C9 1.344(5) .
O10 H10O 0.85(4) .
O10W HAW 0.85(4) .
O10W HBW 0.85(4) .
O11 C14 1.316(5) .
O11 H11O 0.85(4) .
O12 C14 1.201(5) .
O13 C15 1.247(4) .
O14 C15 1.255(4) .
O14 Dy1 2.363(2) 2_666
C1 C6 1.395(5) .
C1 C2 1.397(5) .
C2 C3 1.389(5) .
C3 C4 1.380(5) .
C3 H3A 0.9300 .
C4 C5 1.393(5) .
C4 C7 1.490(5) .
C5 C6 1.376(5) .
C5 H5A 0.9300 .
C6 H6A 0.9300 .
C8 C13 1.376(6) .
C8 C9 1.390(5) .
C9 C10 1.386(5) .
C10 C11 1.396(5) .
C10 H10A 0.9300 .
C11 C12 1.377(5) .
C11 C14 1.488(5) .
C12 C13 1.374(6) .
C12 H12A 0.9300 .
C13 H13A 0.9300 .
C15 C15 1.524(7) 2_666

loop_
_geom_hbond_atom_site_label_D
_geom_hbond_atom_site_label_H
_geom_hbond_atom_site_label_A
_geom_hbond_distance_DH
_geom_hbond_distance_HA
_geom_hbond_distance_DA
_geom_hbond_angle_DHA
_geom_hbond_site_symmetry_A
O1W H1W1 O9 0.85(4) 2.33(3) 3.040(4) 141(4) 2_676
O1W H1W2 O4 0.85(4) 2.23(2) 3.000(4) 151(3) .
O2W H2W1 O6 0.85(4) 1.91(2) 2.726(4) 157(5) 2_777
O2W H2W2 O7W 0.85(4) 1.957(11) 2.808(5) 175(4) 2_776
O3W H3W1 O10W 0.85(4) 1.954(16) 2.783(4) 165(4) 2_777
O3W H3W2 O14 0.85(4) 1.94(2) 2.745(4) 157(4) 1_655
O4 H4O O8 0.85(4) 1.868(12) 2.705(4) 173(4) 2_676
O4W H4W1 O9W 0.85(4) 1.891(11) 2.731(4) 174(5) 1_655
O4W H4W2 O12 0.85(4) 2.039(17) 2.857(4) 163(4) 2_665
O5 H5O O10W 0.85(4) 1.871(17) 2.685(4) 162(4) .
O5W H5W1 O8W 0.85(4) 2.056(15) 2.887(5) 167(4) .
O5W H5W2 O7W 0.85(4) 1.891(19) 2.695(5) 159(4) .
O6W H6W1 O7 0.85(4) 1.925(16) 2.740(4) 161(4) .
O6W H6W2 O2 0.85(4) 2.065(10) 2.906(4) 173(3) 2_666
O7W H7W1 O9W 0.85(4) 1.89(2) 2.702(5) 158(6) 2_676
O7W H7W2 O7 0.85(4) 2.32(3) 3.009(4) 138(4) .
O8W H8W1 O9 0.85(4) 1.940(14) 2.780(4) 170(5) 1_655
O8W H8W2 O6 0.85(4) 2.51(3) 3.157(4) 134(3) 1_554
O9W H9W1 O10 0.85(4) 2.28(4) 2.939(5) 135(4) .
O9W H9W1 O7 0.85(4) 2.34(3) 3.084(5) 147(4) .
O9W H9W2 O13 0.85(4) 2.018(12) 2.867(4) 174(4) .
O10 H10O O3 0.85(4) 1.860(11) 2.710(3) 177(5) 2_666
O10W HAW O2 0.85(4) 2.218(18) 3.017(4) 158(3) 2_677
O10W HAW O4 0.85(4) 2.57(3) 3.047(4) 117(3) 2_677
O10W HBW O12 0.85(4) 2.31(2) 3.031(4) 143(3) 2_676
O10W HBW O3 0.85(4) 2.49(3) 3.100(4) 130(3) 2_777
O11 H11O O8W 0.85(4) 1.85(2) 2.664(4) 160(5) 2_665

loop_
_geom_torsion_atom_site_label_1
_geom_torsion_atom_site_label_2
_geom_torsion_atom_site_label_3
_geom_torsion_atom_site_label_4
_geom_torsion
_geom_torsion_site_symmetry_1
_geom_torsion_site_symmetry_4
O2 S1 O1 Dy1 -42.4(4) . .
O3 S1 O1 Dy1 86.4(4) . .
C1 S1 O1 Dy1 -158.9(4) . .
O3W Dy1 O1 S1 -98.0(4) . .
O14 Dy1 O1 S1 -19.2(4) 2_666 .
O5W Dy1 O1 S1 164.6(3) . .
O4W Dy1 O1 S1 -78.2(4) . .
O2W Dy1 O1 S1 -173.2(4) . .
O6W Dy1 O1 S1 38.5(5) . .
O13 Dy1 O1 S1 49.1(4) . .
O1W Dy1 O1 S1 115.6(4) . .
O3W Dy1 O13 C15 -42.9(3) . .
O14 Dy1 O13 C15 -1.1(2) 2_666 .
O5W Dy1 O13 C15 137.0(3) . .
O1 Dy1 O13 C15 -88.0(3) . .
O4W Dy1 O13 C15 49.1(3) . .
O2W Dy1 O13 C15 -140.3(3) . .
O6W Dy1 O13 C15 84.6(3) . .
O1W Dy1 O13 C15 -170.8(3) . .
O2 S1 C1 C6 118.6(3) . .
O3 S1 C1 C6 -2.6(3) . .
O1 S1 C1 C6 -121.4(3) . .
O2 S1 C1 C2 -62.2(3) . .
O3 S1 C1 C2 176.7(3) . .
O1 S1 C1 C2 57.9(3) . .
C6 C1 C2 O4 179.7(3) . .
S1 C1 C2 O4 0.4(5) . .
C6 C1 C2 C3 -0.3(5) . .
S1 C1 C2 C3 -179.6(3) . .
O4 C2 C3 C4 -179.8(3) . .
C1 C2 C3 C4 0.2(5) . .
C2 C3 C4 C5 0.2(5) . .
C2 C3 C4 C7 179.8(3) . .
C3 C4 C5 C6 -0.6(6) . .
C7 C4 C5 C6 179.8(3) . .
C4 C5 C6 C1 0.5(6) . .
C2 C1 C6 C5 -0.1(5) . .
S1 C1 C6 C5 179.2(3) . .
C3 C4 C7 O6 178.1(4) . .
C5 C4 C7 O6 -2.4(6) . .
C3 C4 C7 O5 -2.7(5) . .
C5 C4 C7 O5 176.9(3) . .
O7 S2 C8 C13 -125.3(4) . .
O9 S2 C8 C13 114.4(4) . .
O8 S2 C8 C13 -5.3(4) . .
O7 S2 C8 C9 54.3(4) . .
O9 S2 C8 C9 -65.9(4) . .
O8 S2 C8 C9 174.3(3) . .
C13 C8 C9 O10 179.3(4) . .
S2 C8 C9 O10 -0.3(5) . .
C13 C8 C9 C10 -2.1(6) . .
S2 C8 C9 C10 178.3(3) . .
O10 C9 C10 C11 178.7(4) . .
C8 C9 C10 C11 0.2(6) . .
C9 C10 C11 C12 1.2(6) . .
C9 C10 C11 C14 -176.1(4) . .
C10 C11 C12 C13 -0.7(6) . .
C14 C11 C12 C13 176.6(4) . .
C11 C12 C13 C8 -1.2(7) . .
C9 C8 C13 C12 2.7(6) . .
S2 C8 C13 C12 -177.7(3) . .
C12 C11 C14 O12 -17.4(6) . .
C10 C11 C14 O12 159.9(4) . .
C12 C11 C14 O11 164.2(4) . .
C10 C11 C14 O11 -18.5(6) . .
Dy1 O13 C15 O14 -179.0(3) . .
Dy1 O13 C15 C15 1.0(5) . 2_666
Dy1 O14 C15 O13 -178.9(3) 2_666 .
Dy1 O14 C15 C15 1.1(5) 2_666 2_666
